data_4325781
loop_
_publ_author_name
'Stephen Sproules'
'Priyabrata Banerjee'
'Thomas Weyherm\"uller'
'Yong Yan'
'James P. Donahue'
'Karl Wieghardt'

_publ_section_title
;
 Monoanionic Molybdenum and Tungsten Tris(dithiolene) Complexes: A
 Multifrequency EPR Study
;
_journal_name_full 'Inorganic Chemistry'
_journal_page_first 7106
_journal_page_last 7122
_journal_paper_doi 10.1021/ic2006265
_journal_volume 50
_journal_year 2011
_chemical_formula_moiety 'C12 N6 S6 W, 2(C24 H20 P)'
_chemical_formula_sum 'C60 H40 N6 P2 S6 W'
_chemical_formula_weight 1283.13
_chemical_name_systematic
; 
 ? 
;
_space_group_IT_number 60
_symmetry_cell_setting orthorhombic
_symmetry_space_group_name_Hall '-P 2n 2ab'
_symmetry_space_group_name_H-M 'P b c n'
_atom_sites_solution_hydrogens geom
_atom_sites_solution_primary direct
_atom_sites_solution_secondary difmap
_audit_creation_method SHELXL-97
_cell_angle_alpha 90.00
_cell_angle_beta 90.00
_cell_angle_gamma 90.00
_cell_formula_units_Z 4
_cell_length_a 19.9080(3)
_cell_length_b 15.1931(3)
_cell_length_c 18.3256(3)
_cell_measurement_temperature 100(2)
_cell_volume 5542.84(16)
_computing_cell_refinement 'Bruker AXS Collect Software'
_computing_data_collection 'Bruker AXS Collect Software'
_computing_data_reduction 'Bruker AXS Collect Software'
_computing_structure_refinement 'SHELXL-97 (Sheldrick, 1997)'
_computing_structure_solution 'SHELXS-97 (Sheldrick, 1990)'
_diffrn_ambient_temperature 100(2)
_diffrn_measured_fraction_theta_full 0.999
_diffrn_measured_fraction_theta_max 0.999
_diffrn_measurement_device_type 'Bruker KappaCCD'
_diffrn_measurement_method '1522 images at 0.5 deg. stepwise rotation in omega and phi, 30 sec./frame'
_diffrn_radiation_monochromator graphite
_diffrn_radiation_source 'rotating anode'
_diffrn_radiation_type MoK\a
_diffrn_radiation_wavelength 0.71073
_diffrn_reflns_av_R_equivalents 0.0540
_diffrn_reflns_av_sigmaI/netI 0.0276
_diffrn_reflns_limit_h_max 32
_diffrn_reflns_limit_h_min -32
_diffrn_reflns_limit_k_max 24
_diffrn_reflns_limit_k_min -24
_diffrn_reflns_limit_l_max 29
_diffrn_reflns_limit_l_min -29
_diffrn_reflns_number 127250
_diffrn_reflns_theta_full 35.00
_diffrn_reflns_theta_max 35.00
_diffrn_reflns_theta_min 3.02
_exptl_absorpt_coefficient_mu 2.414
_exptl_absorpt_correction_T_max 0.8687
_exptl_absorpt_correction_T_min 0.5726
_exptl_absorpt_correction_type multi-scan
_exptl_crystal_colour black
_exptl_crystal_density_diffrn 1.538
_exptl_crystal_description 'opaque parallelepiped'
_exptl_crystal_F_000 2568
_exptl_crystal_size_max 0.26
_exptl_crystal_size_mid 0.12
_exptl_crystal_size_min 0.06
_refine_diff_density_max 2.084
_refine_diff_density_min -2.177
_refine_diff_density_rms 0.099
_refine_ls_extinction_method none
_refine_ls_goodness_of_fit_ref 1.019
_refine_ls_hydrogen_treatment constr
_refine_ls_matrix_type full
_refine_ls_number_parameters 339
_refine_ls_number_reflns 12210
_refine_ls_number_restraints 0
_refine_ls_restrained_S_all 1.019
_refine_ls_R_factor_all 0.0464
_refine_ls_R_factor_gt 0.0297
_refine_ls_shift/su_max 0.001
_refine_ls_shift/su_mean 0.000
_refine_ls_structure_factor_coef Fsqd
_refine_ls_weighting_details 'calc w=1/[\s^2^(Fo^2^)+(0.0284P)^2^+5.6302P] where P=(Fo^2^+2Fc^2^)/3'
_refine_ls_weighting_scheme calc
_refine_ls_wR_factor_gt 0.0644
_refine_ls_wR_factor_ref 0.0715
_reflns_number_gt 9432
_reflns_number_total 12210
_reflns_threshold_expression >2sigma(I)
_cod_data_source_file ic2006265_si_002_6.cif
_cod_data_source_block 6
_cod_database_code 4325781

loop_
_symmetry_equiv_pos_as_xyz
'x, y, z'
'-x+1/2, -y+1/2, z+1/2'
'-x, y, -z+1/2'
'x+1/2, -y+1/2, -z'
'-x, -y, -z'
'x-1/2, y-1/2, -z-1/2'
'x, -y, z-1/2'
'-x-1/2, y-1/2, z'

loop_
_atom_site_label
_atom_site_type_symbol
_atom_site_fract_x
_atom_site_fract_y
_atom_site_fract_z
_atom_site_U_iso_or_equiv
_atom_site_adp_type
_atom_site_occupancy
_atom_site_symmetry_multiplicity
_atom_site_calc_flag
_atom_site_refinement_flags
W1 W 0.0000 0.170945(6) 0.2500 0.01755(3) Uani 1 2 d S
S1 S 0.04911(2) 0.20314(3) 0.36600(2) 0.02150(8) Uani 1 1 d .
C1 C 0.11643(9) 0.27357(11) 0.35138(10) 0.0204(3) Uani 1 1 d .
S2 S 0.09005(2) 0.26096(3) 0.20706(2) 0.02097(8) Uani 1 1 d .
C2 C 0.13329(9) 0.30013(11) 0.28279(10) 0.0210(3) Uani 1 1 d .
C3 C 0.18973(10) 0.35683(13) 0.27070(12) 0.0260(4) Uani 1 1 d .
N4 N 0.23506(11) 0.40312(14) 0.26134(11) 0.0367(4) Uani 1 1 d .
C5 C 0.15309(9) 0.30177(12) 0.41448(11) 0.0238(3) Uani 1 1 d .
N6 N 0.18181(10) 0.32238(12) 0.46612(11) 0.0324(4) Uani 1 1 d .
S11 S 0.04924(2) 0.05348(3) 0.18341(3) 0.02216(8) Uani 1 1 d .
C11 C 0.02147(10) -0.04535(12) 0.22099(11) 0.0245(3) Uani 1 1 d .
C12 C 0.04405(11) -0.12553(14) 0.18771(12) 0.0315(4) Uani 1 1 d .
N13 N 0.06269(12) -0.18865(14) 0.15984(13) 0.0447(5) Uani 1 1 d .
P20 P 0.13249(2) 0.66381(3) 0.40612(3) 0.01824(8) Uani 1 1 d .
C21 C 0.18340(9) 0.62557(12) 0.48063(10) 0.0202(3) Uani 1 1 d .
C22 C 0.21272(11) 0.68350(13) 0.53052(11) 0.0275(4) Uani 1 1 d .
H22 H 0.2023 0.7445 0.5291 0.033 Uiso 1 1 calc R
C23 C 0.25725(13) 0.65105(15) 0.58215(13) 0.0365(5) Uani 1 1 d .
H23 H 0.2770 0.6902 0.6164 0.044 Uiso 1 1 calc R
C24 C 0.27327(12) 0.56254(14) 0.58445(12) 0.0328(4) Uani 1 1 d .
H24 H 0.3040 0.5412 0.6200 0.039 Uiso 1 1 calc R
C25 C 0.24438(10) 0.50480(13) 0.53465(11) 0.0274(4) Uani 1 1 d .
H25 H 0.2556 0.4440 0.5360 0.033 Uiso 1 1 calc R
C26 C 0.19929(9) 0.53569(12) 0.48316(10) 0.0229(3) Uani 1 1 d .
H26 H 0.1791 0.4961 0.4496 0.028 Uiso 1 1 calc R
C31 C 0.11464(9) 0.77897(11) 0.41798(10) 0.0209(3) Uani 1 1 d .
C32 C 0.08086(10) 0.80935(13) 0.48030(11) 0.0264(4) Uani 1 1 d .
H32 H 0.0663 0.7690 0.5166 0.032 Uiso 1 1 calc R
C33 C 0.06884(11) 0.89906(13) 0.48854(12) 0.0288(4) Uani 1 1 d .
H33 H 0.0449 0.9197 0.5300 0.035 Uiso 1 1 calc R
C34 C 0.09147(10) 0.95846(13) 0.43670(12) 0.0289(4) Uani 1 1 d .
H34 H 0.0835 1.0196 0.4430 0.035 Uiso 1 1 calc R
C35 C 0.12575(10) 0.92874(13) 0.37575(11) 0.0270(4) Uani 1 1 d .
H35 H 0.1415 0.9697 0.3406 0.032 Uiso 1 1 calc R
C36 C 0.13726(10) 0.83908(12) 0.36570(11) 0.0231(3) Uani 1 1 d .
H36 H 0.1604 0.8189 0.3235 0.028 Uiso 1 1 calc R
C41 C 0.17965(9) 0.64852(12) 0.32381(10) 0.0194(3) Uani 1 1 d .
C42 C 0.14794(10) 0.66044(13) 0.25609(10) 0.0254(4) Uani 1 1 d .
H42 H 0.1013 0.6736 0.2538 0.030 Uiso 1 1 calc R
C43 C 0.18537(11) 0.65273(14) 0.19248(11) 0.0285(4) Uani 1 1 d .
H43 H 0.1645 0.6614 0.1464 0.034 Uiso 1 1 calc R
C44 C 0.25331(11) 0.63241(13) 0.19612(11) 0.0280(4) Uani 1 1 d .
H44 H 0.2788 0.6279 0.1524 0.034 Uiso 1 1 calc R
C45 C 0.28433(10) 0.61862(12) 0.26275(11) 0.0252(4) Uani 1 1 d .
H45 H 0.3305 0.6031 0.2644 0.030 Uiso 1 1 calc R
C46 C 0.24820(9) 0.62747(11) 0.32708(10) 0.0209(3) Uani 1 1 d .
H46 H 0.2697 0.6194 0.3729 0.025 Uiso 1 1 calc R
C51 C 0.05763(8) 0.59726(11) 0.39847(10) 0.0199(3) Uani 1 1 d .
C52 C -0.00227(9) 0.62105(13) 0.43312(11) 0.0242(3) Uani 1 1 d .
H52 H -0.0053 0.6751 0.4589 0.029 Uiso 1 1 calc R
C53 C -0.05749(9) 0.56495(14) 0.42955(12) 0.0269(4) Uani 1 1 d .
H53 H -0.0981 0.5806 0.4535 0.032 Uiso 1 1 calc R
C54 C -0.05363(9) 0.48622(13) 0.39114(11) 0.0266(4) Uani 1 1 d .
H54 H -0.0915 0.4483 0.3890 0.032 Uiso 1 1 calc R
C55 C 0.00571(9) 0.46288(13) 0.35586(12) 0.0262(4) Uani 1 1 d .
H55 H 0.0082 0.4093 0.3292 0.031 Uiso 1 1 calc R
C56 C 0.06160(9) 0.51832(12) 0.35964(11) 0.0238(3) Uani 1 1 d .
H56 H 0.1022 0.5024 0.3359 0.029 Uiso 1 1 calc R

loop_
_atom_site_aniso_label
_atom_site_aniso_U_11
_atom_site_aniso_U_22
_atom_site_aniso_U_33
_atom_site_aniso_U_23
_atom_site_aniso_U_13
_atom_site_aniso_U_12
W1 0.01648(4) 0.01591(4) 0.02027(4) 0.000 -0.00342(3) 0.000
S1 0.02074(18) 0.0225(2) 0.02125(18) 0.00012(15) -0.00370(15) -0.00384(15)
C1 0.0186(7) 0.0152(7) 0.0276(8) -0.0016(6) -0.0034(6) 0.0008(5)
S2 0.02085(18) 0.01844(18) 0.02363(19) 0.00215(15) -0.00221(15) -0.00269(14)
C2 0.0203(7) 0.0146(7) 0.0283(9) -0.0003(6) -0.0029(6) 0.0008(6)
C3 0.0282(9) 0.0189(8) 0.0309(9) 0.0011(7) -0.0054(7) -0.0033(7)
N4 0.0372(10) 0.0308(9) 0.0421(11) 0.0055(8) -0.0072(8) -0.0144(8)
C5 0.0237(8) 0.0161(7) 0.0317(9) -0.0020(7) -0.0043(7) 0.0017(6)
N6 0.0347(9) 0.0237(8) 0.0387(10) -0.0054(7) -0.0113(8) 0.0005(7)
S11 0.02331(19) 0.01833(18) 0.0248(2) -0.00103(15) -0.00335(16) 0.00295(15)
C11 0.0265(8) 0.0174(8) 0.0295(9) -0.0007(7) -0.0092(7) 0.0029(6)
C12 0.0356(10) 0.0219(9) 0.0368(11) -0.0012(8) -0.0101(9) 0.0035(8)
N13 0.0537(13) 0.0256(9) 0.0549(13) -0.0088(9) -0.0107(10) 0.0101(9)
P20 0.01830(18) 0.01486(18) 0.02156(19) 0.00077(15) 0.00261(15) -0.00073(14)
C21 0.0210(7) 0.0178(7) 0.0218(8) 0.0024(6) 0.0020(6) -0.0017(6)
C22 0.0363(10) 0.0164(8) 0.0297(9) 0.0002(7) -0.0040(8) -0.0028(7)
C23 0.0506(13) 0.0241(9) 0.0347(11) -0.0025(8) -0.0157(10) -0.0053(9)
C24 0.0410(11) 0.0261(9) 0.0314(10) 0.0047(8) -0.0122(9) -0.0049(8)
C25 0.0347(9) 0.0182(8) 0.0292(9) 0.0038(7) -0.0046(7) -0.0013(7)
C26 0.0279(8) 0.0166(7) 0.0243(8) 0.0005(6) -0.0028(6) -0.0031(6)
C31 0.0212(7) 0.0168(7) 0.0246(8) 0.0003(6) 0.0014(6) 0.0002(6)
C32 0.0301(9) 0.0214(8) 0.0277(9) -0.0004(7) 0.0050(7) 0.0008(7)
C33 0.0321(9) 0.0232(9) 0.0312(10) -0.0053(7) 0.0024(8) 0.0020(7)
C34 0.0318(9) 0.0176(8) 0.0373(10) -0.0032(7) -0.0062(8) 0.0019(7)
C35 0.0305(9) 0.0172(8) 0.0334(10) 0.0033(7) -0.0041(7) -0.0014(7)
C36 0.0246(8) 0.0182(8) 0.0266(8) 0.0005(6) 0.0000(7) -0.0009(6)
C41 0.0204(7) 0.0166(7) 0.0213(7) 0.0000(6) 0.0018(6) -0.0018(5)
C42 0.0247(8) 0.0256(9) 0.0259(9) 0.0016(7) -0.0023(7) -0.0040(6)
C43 0.0383(10) 0.0249(9) 0.0223(8) -0.0011(7) -0.0013(7) -0.0083(8)
C44 0.0385(10) 0.0191(8) 0.0265(9) -0.0049(7) 0.0098(8) -0.0054(7)
C45 0.0251(8) 0.0172(7) 0.0333(10) -0.0003(7) 0.0091(7) -0.0003(6)
C46 0.0215(7) 0.0155(7) 0.0257(8) 0.0013(6) 0.0026(6) -0.0006(6)
C51 0.0190(7) 0.0160(7) 0.0246(8) 0.0017(6) 0.0013(6) -0.0009(5)
C52 0.0204(7) 0.0217(7) 0.0305(9) 0.0003(7) 0.0020(7) 0.0011(7)
C53 0.0180(7) 0.0277(9) 0.0350(10) 0.0035(8) 0.0033(7) 0.0006(6)
C54 0.0202(7) 0.0253(9) 0.0341(10) 0.0038(7) -0.0014(7) -0.0039(7)
C55 0.0243(8) 0.0202(8) 0.0340(10) -0.0022(7) -0.0011(7) -0.0025(7)
C56 0.0204(7) 0.0196(8) 0.0313(9) -0.0027(7) 0.0019(6) -0.0009(6)

loop_
_atom_type_symbol
_atom_type_description
_atom_type_scat_dispersion_real
_atom_type_scat_dispersion_imag
_atom_type_scat_source
C C 0.0033 0.0016 'International Tables Vol C Tables 4.2.6.8 and 6.1.1.4'
H H 0.0000 0.0000 'International Tables Vol C Tables 4.2.6.8 and 6.1.1.4'
N N 0.0061 0.0033 'International Tables Vol C Tables 4.2.6.8 and 6.1.1.4'
P P 0.1023 0.0942 'International Tables Vol C Tables 4.2.6.8 and 6.1.1.4'
S S 0.1246 0.1234 'International Tables Vol C Tables 4.2.6.8 and 6.1.1.4'
W W -0.8490 6.8722 'International Tables Vol C Tables 4.2.6.8 and 6.1.1.4'

loop_
_geom_angle_atom_site_label_1
_geom_angle_atom_site_label_2
_geom_angle_atom_site_label_3
_geom_angle
_geom_angle_site_symmetry_1
_geom_angle_site_symmetry_3
S11 W1 S11 82.50(2) . 3
S11 W1 S2 155.492(15) . 3
S11 W1 S2 87.200(16) 3 3
S11 W1 S2 87.200(16) . .
S11 W1 S2 155.492(15) 3 .
S2 W1 S2 110.13(2) 3 .
S11 W1 S1 116.237(16) . .
S11 W1 S1 82.276(15) 3 .
S2 W1 S1 84.076(15) 3 .
S2 W1 S1 82.463(15) . .
S11 W1 S1 82.276(15) . 3
S11 W1 S1 116.238(16) 3 3
S2 W1 S1 82.464(15) 3 3
S2 W1 S1 84.075(16) . 3
S1 W1 S1 156.38(2) . 3
C1 S1 W1 107.74(6) . .
C2 C1 C5 122.03(17) . .
C2 C1 S1 121.02(14) . .
C5 C1 S1 116.94(14) . .
C2 S2 W1 107.75(6) . .
C1 C2 C3 120.93(17) . .
C1 C2 S2 120.87(14) . .
C3 C2 S2 118.08(15) . .
N4 C3 C2 179.4(3) . .
N6 C5 C1 178.1(2) . .
C11 S11 W1 108.29(7) . .
C11 C11 C12 121.85(13) 3 .
C11 C11 S11 120.46(7) 3 .
C12 C11 S11 117.67(16) . .
N13 C12 C11 178.5(3) . .
C41 P20 C21 107.59(8) . .
C41 P20 C31 109.35(8) . .
C21 P20 C31 109.52(9) . .
C41 P20 C51 107.12(8) . .
C21 P20 C51 110.08(8) . .
C31 P20 C51 113.01(8) . .
C22 C21 C26 119.84(17) . .
C22 C21 P20 121.96(14) . .
C26 C21 P20 117.84(14) . .
C23 C22 C21 119.32(18) . .
C24 C23 C22 120.9(2) . .
C23 C24 C25 119.9(2) . .
C26 C25 C24 120.11(19) . .
C25 C26 C21 119.92(17) . .
C36 C31 C32 119.82(17) . .
C36 C31 P20 119.27(14) . .
C32 C31 P20 120.86(14) . .
C33 C32 C31 119.52(18) . .
C34 C33 C32 120.49(19) . .
C35 C34 C33 120.06(18) . .
C34 C35 C36 120.42(19) . .
C35 C36 C31 119.66(18) . .
C46 C41 C42 120.30(17) . .
C46 C41 P20 120.21(14) . .
C42 C41 P20 119.45(14) . .
C43 C42 C41 119.33(19) . .
C42 C43 C44 120.07(19) . .
C45 C44 C43 120.69(18) . .
C44 C45 C46 120.23(19) . .
C45 C46 C41 119.34(18) . .
C56 C51 C52 120.10(16) . .
C56 C51 P20 118.26(13) . .
C52 C51 P20 121.57(14) . .
C53 C52 C51 119.58(18) . .
C54 C53 C52 120.45(18) . .
C53 C54 C55 120.08(17) . .
C54 C55 C56 119.93(18) . .
C51 C56 C55 119.85(17) . .

loop_
_geom_bond_atom_site_label_1
_geom_bond_atom_site_label_2
_geom_bond_distance
_geom_bond_site_symmetry_2
W1 S11 2.3738(5) .
W1 S11 2.3738(5) 3
W1 S2 2.3881(4) 3
W1 S2 2.3882(4) .
W1 S1 2.3903(4) .
W1 S1 2.3904(4) 3
S1 C1 1.7357(18) .
C1 C2 1.362(3) .
C1 C5 1.433(3) .
S2 C2 1.7382(19) .
C2 C3 1.433(3) .
C3 N4 1.157(3) .
C5 N6 1.149(3) .
S11 C11 1.742(2) .
C11 C11 1.364(4) 3
C11 C12 1.434(3) .
C12 N13 1.148(3) .
P20 C41 1.7919(18) .
P20 C21 1.7969(18) .
P20 C31 1.7986(18) .
P20 C51 1.8064(17) .
C21 C22 1.397(3) .
C21 C26 1.402(3) .
C22 C23 1.387(3) .
C23 C24 1.383(3) .
C24 C25 1.390(3) .
C25 C26 1.384(3) .
C31 C36 1.398(3) .
C31 C32 1.403(3) .
C32 C33 1.392(3) .
C33 C34 1.386(3) .
C34 C35 1.385(3) .
C35 C36 1.394(3) .
C41 C46 1.403(2) .
C41 C42 1.404(3) .
C42 C43 1.388(3) .
C43 C44 1.389(3) .
C44 C45 1.384(3) .
C45 C46 1.388(3) .
C51 C56 1.397(3) .
C51 C52 1.399(2) .
C52 C53 1.393(3) .
C53 C54 1.390(3) .
C54 C55 1.393(3) .
C55 C56 1.397(3) .
